data_4070066
loop_
_publ_author_name
'Chan, Ka-Wang'
'Huang, Enrique Kwan'
'Williams, Ian D.'
'Leung, Wa-Hung'

_publ_section_title
;
 Synthesis, Structures, and Reactivity of Ruthenium(II) Nitrosyl Tri- and
 Dialkyl Complexes
;
_journal_issue 19
_journal_name_full Organometallics
_journal_page_first 5794
_journal_paper_doi 10.1021/om900598j
_journal_volume 28
_journal_year 2009
_chemical_formula_sum 'C33 H54 N3 O4.5 Ru S Si2'
_chemical_formula_weight 754.10
_chemical_name_systematic
; 
 ? 
;
_space_group_IT_number 14
_symmetry_cell_setting monoclinic
_symmetry_space_group_name_Hall '-P 2yn'
_symmetry_space_group_name_H-M 'P 1 21/n 1'
_atom_sites_solution_hydrogens geom
_atom_sites_solution_primary direct
_atom_sites_solution_secondary difmap
_audit_creation_method SHELXL-97
_cell_angle_alpha 90.00
_cell_angle_beta 102.251(2)
_cell_angle_gamma 90.00
_cell_formula_units_Z 4
_cell_length_a 15.8553(13)
_cell_length_b 16.2993(14)
_cell_length_c 15.9428(13)
_cell_measurement_reflns_used 6225
_cell_measurement_temperature 173(2)
_cell_measurement_theta_max 28.32
_cell_measurement_theta_min 2.39
_cell_volume 4026.3(6)
_computing_structure_refinement 'SHELXL-97 (Sheldrick, 1997)'
_computing_structure_solution 'SHELXS-97 (Sheldrick, 1990)'
_diffrn_ambient_temperature 173(2)
_diffrn_measured_fraction_theta_full 0.974
_diffrn_measured_fraction_theta_max 0.973
_diffrn_radiation_monochromator graphite
_diffrn_radiation_source 'fine-focus sealed tube'
_diffrn_radiation_type MoK\a
_diffrn_radiation_wavelength 0.71073
_diffrn_reflns_av_R_equivalents 0.0522
_diffrn_reflns_av_sigmaI/netI 0.0684
_diffrn_reflns_limit_h_max 13
_diffrn_reflns_limit_h_min -19
_diffrn_reflns_limit_k_max 18
_diffrn_reflns_limit_k_min -20
_diffrn_reflns_limit_l_max 19
_diffrn_reflns_limit_l_min -19
_diffrn_reflns_number 23445
_diffrn_reflns_theta_full 25.00
_diffrn_reflns_theta_max 26.00
_diffrn_reflns_theta_min 1.65
_exptl_absorpt_coefficient_mu 0.537
_exptl_absorpt_correction_T_max 1.00
_exptl_absorpt_correction_T_min 0.77
_exptl_absorpt_correction_type multi-scan
_exptl_absorpt_process_details SADABS
_exptl_crystal_colour purple
_exptl_crystal_density_diffrn 1.244
_exptl_crystal_density_method 'not measured'
_exptl_crystal_description block
_exptl_crystal_F_000 1588
_exptl_crystal_size_max 0.25
_exptl_crystal_size_mid 0.15
_exptl_crystal_size_min 0.10
_refine_diff_density_max 0.816
_refine_diff_density_min -0.509
_refine_diff_density_rms 0.078
_refine_ls_extinction_method none
_refine_ls_goodness_of_fit_ref 0.941
_refine_ls_hydrogen_treatment constr
_refine_ls_matrix_type full
_refine_ls_number_parameters 405
_refine_ls_number_reflns 7700
_refine_ls_number_restraints 0
_refine_ls_restrained_S_all 0.941
_refine_ls_R_factor_all 0.0720
_refine_ls_R_factor_gt 0.0358
_refine_ls_shift/su_max 0.002
_refine_ls_shift/su_mean 0.000
_refine_ls_structure_factor_coef Fsqd
_refine_ls_weighting_details 'calc w=1/[\s^2^(Fo^2^)+(0.0330P)^2^+0.0000P] where P=(Fo^2^+2Fc^2^)/3'
_refine_ls_weighting_scheme calc
_refine_ls_wR_factor_gt 0.0693
_refine_ls_wR_factor_ref 0.0758
_reflns_number_gt 5356
_reflns_number_total 7700
_reflns_threshold_expression >2sigma(I)
_cod_data_source_file om900598j_si_001.cif
_cod_data_source_block ckw22
_cod_depositor_comments
;
The following automatic conversions were performed:

'_symmetry_cell_setting' value 'Monoclinic' changed to 'monoclinic'
according to /home/saulius/struct/CIF-dictionaries/cif_core.dic
dictionary named 'cif_core.dic' version 2.4.2 from 2011-04-26.

Automatic conversion script
Id: cif_fix_values 1715 2011-07-08 13:25:40Z adriana 
;
_cod_original_sg_symbol_H-M P2(1)/n
_cod_original_formula_sum 'C33 H54 N3 O4.50 Ru S Si2'
_cod_database_code 4070066

loop_
_symmetry_equiv_pos_as_xyz
'x, y, z'
'-x+1/2, y+1/2, -z+1/2'
'-x, -y, -z'
'x-1/2, -y-1/2, z-1/2'

loop_
_atom_site_label
_atom_site_type_symbol
_atom_site_fract_x
_atom_site_fract_y
_atom_site_fract_z
_atom_site_U_iso_or_equiv
_atom_site_adp_type
_atom_site_occupancy
_atom_site_symmetry_multiplicity
_atom_site_calc_flag
_atom_site_refinement_flags
Ru1 Ru 0.519220(14) 0.533748(14) 0.288697(13) 0.01637(7) Uani 1 1 d .
S1 S 0.63104(5) 0.64526(4) 0.17618(4) 0.02182(17) Uani 1 1 d .
Si1 Si 0.38880(6) 0.36032(5) 0.29374(5) 0.0285(2) Uani 1 1 d .
Si2 Si 0.42246(6) 0.70359(5) 0.35353(5) 0.0270(2) Uani 1 1 d .
O1 O 0.37475(13) 0.57286(13) 0.15220(13) 0.0326(5) Uani 1 1 d .
O2 O 0.62211(11) 0.61348(12) 0.26065(11) 0.0210(4) Uani 1 1 d .
O3 O 0.55365(13) 0.63377(13) 0.11055(12) 0.0309(5) Uani 1 1 d .
O4 O 0.66347(13) 0.72807(12) 0.18360(12) 0.0289(5) Uani 1 1 d .
N1 N 0.43191(14) 0.56143(14) 0.21089(14) 0.0211(5) Uani 1 1 d .
C1 C 0.44206(18) 0.45388(17) 0.34657(17) 0.0227(7) Uani 1 1 d .
H1A H 0.4788 0.4357 0.4016 0.027 Uiso 1 1 calc R
H1B H 0.3958 0.4881 0.3614 0.027 Uiso 1 1 calc R
C2 C 0.4647(2) 0.2770(2) 0.2771(2) 0.0391(9) Uani 1 1 d .
H2A H 0.5032 0.2635 0.3320 0.059 Uiso 1 1 calc R
H2B H 0.4990 0.2956 0.2363 0.059 Uiso 1 1 calc R
H2C H 0.4316 0.2281 0.2542 0.059 Uiso 1 1 calc R
C3 C 0.3152(2) 0.3863(2) 0.1887(2) 0.0392(9) Uani 1 1 d .
H3A H 0.3492 0.4083 0.1492 0.059 Uiso 1 1 calc R
H3B H 0.2731 0.4275 0.1981 0.059 Uiso 1 1 calc R
H3C H 0.2848 0.3367 0.1639 0.059 Uiso 1 1 calc R
C4 C 0.3230(2) 0.3187(2) 0.3684(2) 0.0439(9) Uani 1 1 d .
H4A H 0.3611 0.3047 0.4234 0.066 Uiso 1 1 calc R
H4B H 0.2923 0.2694 0.3432 0.066 Uiso 1 1 calc R
H4C H 0.2811 0.3601 0.3776 0.066 Uiso 1 1 calc R
C5 C 0.50440(17) 0.62078(17) 0.38196(17) 0.0209(6) Uani 1 1 d .
H5A H 0.4910 0.5904 0.4313 0.025 Uiso 1 1 calc R
H5B H 0.5611 0.6475 0.4024 0.025 Uiso 1 1 calc R
C6 C 0.4251(2) 0.7692(2) 0.4502(2) 0.0476(10) Uani 1 1 d .
H6A H 0.4828 0.7930 0.4689 0.071 Uiso 1 1 calc R
H6B H 0.4113 0.7357 0.4965 0.071 Uiso 1 1 calc R
H6C H 0.3825 0.8133 0.4358 0.071 Uiso 1 1 calc R
C7 C 0.4466(2) 0.7688(2) 0.2651(2) 0.0392(9) Uani 1 1 d .
H7A H 0.5050 0.7913 0.2824 0.059 Uiso 1 1 calc R
H7B H 0.4048 0.8139 0.2533 0.059 Uiso 1 1 calc R
H7C H 0.4425 0.7354 0.2133 0.059 Uiso 1 1 calc R
C8 C 0.3108(2) 0.6603(2) 0.3218(2) 0.0400(9) Uani 1 1 d .
H8A H 0.3067 0.6255 0.2709 0.060 Uiso 1 1 calc R
H8B H 0.2690 0.7052 0.3087 0.060 Uiso 1 1 calc R
H8C H 0.2982 0.6274 0.3691 0.060 Uiso 1 1 calc R
N10 N 0.56584(14) 0.44219(13) 0.21230(13) 0.0167(5) Uani 1 1 d .
C11 C 0.53367(17) 0.42873(18) 0.12829(16) 0.0201(6) Uani 1 1 d .
H11A H 0.4853 0.4601 0.1004 0.024 Uiso 1 1 calc R
C12 C 0.56738(17) 0.37191(17) 0.08108(16) 0.0201(6) Uani 1 1 d .
H12A H 0.5427 0.3649 0.0218 0.024 Uiso 1 1 calc R
C13 C 0.63785(17) 0.32444(17) 0.12006(16) 0.0188(6) Uani 1 1 d .
C14 C 0.67229(17) 0.34021(17) 0.20653(17) 0.0209(6) Uani 1 1 d .
H14A H 0.7212 0.3102 0.2356 0.025 Uiso 1 1 calc R
C15 C 0.63611(16) 0.39886(17) 0.25026(16) 0.0165(6) Uani 1 1 d .
C16 C 0.67235(17) 0.42234(16) 0.34041(16) 0.0173(6) Uani 1 1 d .
C17 C 0.74879(17) 0.38890(17) 0.38690(16) 0.0201(6) Uani 1 1 d .
H17A H 0.7766 0.3460 0.3628 0.024 Uiso 1 1 calc R
C18 C 0.78494(17) 0.41844(17) 0.46959(16) 0.0201(6) Uani 1 1 d .
C19 C 0.73796(18) 0.47714(17) 0.50205(16) 0.0232(7) Uani 1 1 d .
H19A H 0.7589 0.4978 0.5583 0.028 Uiso 1 1 calc R
N20 N 0.62855(14) 0.48101(13) 0.37333(13) 0.0186(5) Uani 1 1 d .
C20 C 0.66128(18) 0.50631(18) 0.45436(16) 0.0220(6) Uani 1 1 d .
H20A H 0.6301 0.5458 0.4794 0.026 Uiso 1 1 calc R
C21 C 0.67728(19) 0.25737(19) 0.07410(17) 0.0253(7) Uani 1 1 d .
C22 C 0.6340(2) 0.2528(2) -0.02193(17) 0.0317(8) Uani 1 1 d .
H22A H 0.5723 0.2417 -0.0281 0.048 Uiso 1 1 calc R
H22B H 0.6605 0.2087 -0.0492 0.048 Uiso 1 1 calc R
H22C H 0.6418 0.3052 -0.0496 0.048 Uiso 1 1 calc R
C23 C 0.7735(2) 0.2739(2) 0.0819(2) 0.0407(9) Uani 1 1 d .
H23A H 0.8021 0.2765 0.1427 0.061 Uiso 1 1 calc R
H23B H 0.7811 0.3261 0.0541 0.061 Uiso 1 1 calc R
H23C H 0.7989 0.2295 0.0540 0.061 Uiso 1 1 calc R
C24 C 0.6654(2) 0.1758(2) 0.11743(19) 0.0374(9) Uani 1 1 d .
H24A H 0.6037 0.1652 0.1124 0.056 Uiso 1 1 calc R
H24B H 0.6941 0.1785 0.1782 0.056 Uiso 1 1 calc R
H24C H 0.6909 0.1315 0.0895 0.056 Uiso 1 1 calc R
C25 C 0.87269(18) 0.38687(18) 0.51603(17) 0.0245(7) Uani 1 1 d .
C26 C 0.93641(19) 0.4034(2) 0.45826(19) 0.0336(8) Uani 1 1 d .
H26A H 0.9938 0.3835 0.4864 0.050 Uiso 1 1 calc R
H26B H 0.9391 0.4625 0.4478 0.050 Uiso 1 1 calc R
H26C H 0.9172 0.3748 0.4035 0.050 Uiso 1 1 calc R
C27 C 0.8683(2) 0.29485(18) 0.53172(19) 0.0308(8) Uani 1 1 d .
H27A H 0.8278 0.2842 0.5692 0.046 Uiso 1 1 calc R
H27B H 0.9257 0.2746 0.5592 0.046 Uiso 1 1 calc R
H27C H 0.8484 0.2666 0.4768 0.046 Uiso 1 1 calc R
C28 C 0.9036(2) 0.4309(2) 0.60277(18) 0.0324(8) Uani 1 1 d .
H28A H 0.8630 0.4199 0.6400 0.049 Uiso 1 1 calc R
H28B H 0.9065 0.4901 0.5931 0.049 Uiso 1 1 calc R
H28C H 0.9610 0.4106 0.6304 0.049 Uiso 1 1 calc R
C31 C 0.7123(2) 0.5837(2) 0.1464(2) 0.0326(8) Uani 1 1 d .
C32 C 0.7174(3) 0.5794(2) 0.0617(2) 0.0514(10) Uani 1 1 d .
H32A H 0.6746 0.6049 0.0189 0.062 Uiso 1 1 calc R
C33 C 0.7856(3) 0.5376(3) 0.0385(3) 0.0679(13) Uani 1 1 d .
H33A H 0.7899 0.5359 -0.0200 0.081 Uiso 1 1 calc R
C34 C 0.8475(3) 0.4984(3) 0.1003(3) 0.0622(12) Uani 1 1 d .
C35 C 0.8396(2) 0.5001(2) 0.1844(3) 0.0501(10) Uani 1 1 d .
H35A H 0.8807 0.4719 0.2266 0.060 Uiso 1 1 calc R
C36 C 0.7730(2) 0.5419(2) 0.2089(2) 0.0352(8) Uani 1 1 d .
H36A H 0.7683 0.5425 0.2673 0.042 Uiso 1 1 calc R
C37 C 0.9227(3) 0.4547(3) 0.0737(4) 0.103(2) Uani 1 1 d .
H37A H 0.9604 0.4307 0.1244 0.154 Uiso 1 1 calc R
H37B H 0.9555 0.4942 0.0470 0.154 Uiso 1 1 calc R
H37C H 0.9004 0.4112 0.0325 0.154 Uiso 1 1 calc R
O1W O 0.0838(8) 0.4724(8) 0.1945(8) 0.082(4) Uiso 0.25 1 d P
O2W O 0.8512(10) 0.3931(9) 0.8852(10) 0.109(5) Uiso 0.25 1 d P

loop_
_atom_site_aniso_label
_atom_site_aniso_U_11
_atom_site_aniso_U_22
_atom_site_aniso_U_33
_atom_site_aniso_U_23
_atom_site_aniso_U_13
_atom_site_aniso_U_12
Ru1 0.01423(11) 0.02089(12) 0.01228(10) 0.00050(10) -0.00101(7) 0.00139(10)
S1 0.0208(4) 0.0280(4) 0.0143(3) 0.0013(3) -0.0016(3) -0.0057(3)
Si1 0.0304(5) 0.0341(5) 0.0218(4) -0.0029(4) 0.0071(4) -0.0100(4)
Si2 0.0292(5) 0.0285(5) 0.0221(4) 0.0003(4) 0.0023(4) 0.0085(4)
O1 0.0220(12) 0.0409(14) 0.0290(11) 0.0056(10) -0.0079(9) 0.0033(10)
O2 0.0167(10) 0.0297(12) 0.0148(9) 0.0027(8) -0.0009(8) -0.0043(8)
O3 0.0290(12) 0.0431(14) 0.0146(10) 0.0036(9) -0.0088(9) -0.0073(10)
O4 0.0336(13) 0.0282(12) 0.0226(11) 0.0041(9) 0.0006(9) -0.0070(9)
N1 0.0178(13) 0.0260(14) 0.0160(12) 0.0024(10) -0.0039(10) 0.0004(10)
C1 0.0230(16) 0.0286(18) 0.0176(14) 0.0049(12) 0.0063(11) 0.0008(12)
C2 0.054(2) 0.0280(19) 0.0356(19) -0.0020(15) 0.0091(16) -0.0077(16)
C3 0.034(2) 0.046(2) 0.0357(19) -0.0065(16) 0.0022(15) -0.0179(16)
C4 0.052(2) 0.045(2) 0.040(2) -0.0088(17) 0.0215(17) -0.0211(18)
C5 0.0188(15) 0.0264(17) 0.0162(14) -0.0012(12) 0.0004(11) 0.0014(12)
C6 0.063(3) 0.043(2) 0.037(2) -0.0023(17) 0.0086(18) 0.0196(18)
C7 0.048(2) 0.034(2) 0.0327(18) 0.0071(15) 0.0016(16) 0.0025(16)
C8 0.0275(19) 0.046(2) 0.047(2) 0.0033(17) 0.0087(16) 0.0140(15)
N10 0.0166(12) 0.0170(13) 0.0153(11) 0.0016(9) 0.0008(9) -0.0009(9)
C11 0.0175(15) 0.0273(16) 0.0130(13) 0.0031(12) -0.0021(11) 0.0004(12)
C12 0.0157(15) 0.0302(18) 0.0117(13) -0.0002(12) -0.0034(11) 0.0004(12)
C13 0.0205(16) 0.0221(16) 0.0131(13) -0.0016(12) 0.0015(11) -0.0010(12)
C14 0.0138(15) 0.0286(18) 0.0173(14) 0.0031(12) -0.0032(11) -0.0008(12)
C15 0.0127(14) 0.0223(16) 0.0136(13) 0.0009(11) 0.0005(11) 0.0009(11)
C16 0.0183(15) 0.0172(15) 0.0156(13) 0.0014(11) 0.0015(11) -0.0005(11)
C17 0.0210(16) 0.0236(16) 0.0145(13) 0.0001(12) 0.0014(11) 0.0012(12)
C18 0.0181(15) 0.0250(17) 0.0151(14) 0.0022(12) -0.0014(11) -0.0027(12)
C19 0.0282(16) 0.0263(18) 0.0123(13) -0.0042(12) -0.0019(11) 0.0008(13)
N20 0.0203(13) 0.0208(14) 0.0137(11) -0.0004(10) 0.0016(9) -0.0007(10)
C20 0.0258(16) 0.0264(17) 0.0120(13) -0.0017(12) -0.0002(11) 0.0041(12)
C21 0.0249(17) 0.0334(19) 0.0156(14) -0.0058(13) 0.0001(12) 0.0064(13)
C22 0.035(2) 0.040(2) 0.0163(15) -0.0070(14) -0.0032(13) 0.0120(15)
C23 0.0258(19) 0.068(3) 0.0284(18) -0.0129(17) 0.0047(14) 0.0109(16)
C24 0.051(2) 0.035(2) 0.0191(16) -0.0041(14) -0.0077(14) 0.0127(16)
C25 0.0199(16) 0.0317(18) 0.0180(14) -0.0028(13) -0.0046(12) 0.0062(13)
C26 0.0197(17) 0.049(2) 0.0285(17) -0.0020(15) -0.0034(13) 0.0028(14)
C27 0.0319(19) 0.034(2) 0.0225(16) -0.0004(14) -0.0031(13) 0.0096(14)
C28 0.0256(18) 0.043(2) 0.0230(16) -0.0057(14) -0.0088(13) 0.0052(14)
C31 0.0309(19) 0.034(2) 0.0351(18) -0.0026(15) 0.0114(14) -0.0074(14)
C32 0.067(3) 0.057(3) 0.033(2) 0.0074(18) 0.0172(19) 0.018(2)
C33 0.102(4) 0.064(3) 0.052(2) 0.018(2) 0.046(3) 0.032(3)
C34 0.059(3) 0.060(3) 0.079(3) 0.016(2) 0.043(3) 0.014(2)
C35 0.032(2) 0.051(2) 0.069(3) 0.012(2) 0.0142(19) 0.0083(17)
C36 0.0280(18) 0.038(2) 0.0386(18) 0.0046(16) 0.0049(14) 0.0023(15)
C37 0.091(4) 0.096(4) 0.146(5) 0.032(4) 0.083(4) 0.045(3)

loop_
_atom_type_symbol
_atom_type_description
_atom_type_scat_dispersion_real
_atom_type_scat_dispersion_imag
_atom_type_scat_source
C C 0.0033 0.0016 'International Tables Vol C Tables 4.2.6.8 and 6.1.1.4'
H H 0.0000 0.0000 'International Tables Vol C Tables 4.2.6.8 and 6.1.1.4'
N N 0.0061 0.0033 'International Tables Vol C Tables 4.2.6.8 and 6.1.1.4'
O O 0.0106 0.0060 'International Tables Vol C Tables 4.2.6.8 and 6.1.1.4'
Si Si 0.0817 0.0704 'International Tables Vol C Tables 4.2.6.8 and 6.1.1.4'
S S 0.1246 0.1234 'International Tables Vol C Tables 4.2.6.8 and 6.1.1.4'
Ru Ru -1.2594 0.8363 'International Tables Vol C Tables 4.2.6.8 and 6.1.1.4'

loop_
_geom_angle_atom_site_label_1
_geom_angle_atom_site_label_2
_geom_angle_atom_site_label_3
_geom_angle
N1 Ru1 C5 98.05(11)
N1 Ru1 C1 91.41(11)
C5 Ru1 C1 86.86(11)
N1 Ru1 N20 170.40(10)
C5 Ru1 N20 91.28(9)
C1 Ru1 N20 86.80(10)
N1 Ru1 N10 95.43(9)
C5 Ru1 N10 165.93(9)
C1 Ru1 N10 96.85(10)
N20 Ru1 N10 75.45(8)
N1 Ru1 O2 102.54(9)
C5 Ru1 O2 86.81(9)
C1 Ru1 O2 165.37(8)
N20 Ru1 O2 80.17(8)
N10 Ru1 O2 86.34(8)
O4 S1 O3 114.47(12)
O4 S1 O2 110.81(11)
O3 S1 O2 112.55(11)
O4 S1 C31 106.56(14)
O3 S1 C31 106.64(14)
O2 S1 C31 105.10(13)
C1 Si1 C4 105.74(14)
C1 Si1 C2 114.63(14)
C4 Si1 C2 106.81(16)
C1 Si1 C3 110.90(14)
C4 Si1 C3 108.95(16)
C2 Si1 C3 109.54(16)
C5 Si2 C7 110.62(15)
C5 Si2 C6 108.79(14)
C7 Si2 C6 108.91(16)
C5 Si2 C8 111.30(14)
C7 Si2 C8 110.10(15)
C6 Si2 C8 107.01(17)
S1 O2 Ru1 127.57(10)
O1 N1 Ru1 172.1(2)
Si1 C1 Ru1 123.66(14)
Si2 C5 Ru1 119.58(13)
C11 N10 C15 117.6(2)
C11 N10 Ru1 124.93(18)
C15 N10 Ru1 117.31(17)
N10 C11 C12 123.1(2)
C11 C12 C13 120.0(2)
C12 C13 C14 116.6(3)
C12 C13 C21 123.8(2)
C14 C13 C21 119.6(2)
C15 C14 C13 120.7(2)
N10 C15 C14 121.9(2)
N10 C15 C16 114.4(2)
C14 C15 C16 123.6(2)
N20 C16 C17 122.1(2)
N20 C16 C15 115.7(2)
C17 C16 C15 122.1(2)
C16 C17 C18 120.1(3)
C19 C18 C17 116.4(2)
C19 C18 C25 124.3(2)
C17 C18 C25 119.3(3)
C20 C19 C18 121.1(2)
C20 N20 C16 117.6(2)
C20 N20 Ru1 125.19(19)
C16 N20 Ru1 117.00(16)
N20 C20 C19 122.6(3)
C13 C21 C23 109.8(2)
C13 C21 C24 107.7(2)
C23 C21 C24 109.4(3)
C13 C21 C22 111.8(2)
C23 C21 C22 108.4(2)
C24 C21 C22 109.6(2)
C18 C25 C27 110.1(2)
C18 C25 C26 107.5(2)
C27 C25 C26 109.4(3)
C18 C25 C28 111.3(2)
C27 C25 C28 109.1(2)
C26 C25 C28 109.5(2)
C32 C31 C36 119.9(3)
C32 C31 S1 119.3(3)
C36 C31 S1 120.7(2)
C31 C32 C33 119.8(4)
C34 C33 C32 120.5(4)
C35 C34 C33 119.1(4)
C35 C34 C37 121.4(4)
C33 C34 C37 119.5(4)
C34 C35 C36 121.3(4)
C35 C36 C31 119.2(3)

loop_
_geom_bond_atom_site_label_1
_geom_bond_atom_site_label_2
_geom_bond_distance
Ru1 N1 1.712(2)
Ru1 C5 2.104(3)
Ru1 C1 2.127(3)
Ru1 N20 2.138(2)
Ru1 N10 2.154(2)
Ru1 O2 2.2045(18)
S1 O4 1.440(2)
S1 O3 1.4458(18)
S1 O2 1.4774(19)
S1 C31 1.776(3)
Si1 C1 1.856(3)
Si1 C4 1.868(3)
Si1 C2 1.870(3)
Si1 C3 1.875(3)
Si2 C5 1.862(3)
Si2 C7 1.868(3)
Si2 C6 1.869(3)
Si2 C8 1.874(3)
O1 N1 1.171(3)
N10 C11 1.346(3)
N10 C15 1.349(3)
C11 C12 1.371(4)
C12 C13 1.392(4)
C13 C14 1.395(3)
C13 C21 1.522(4)
C14 C15 1.378(4)
C15 C16 1.480(3)
C16 N20 1.351(3)
C16 C17 1.391(4)
C17 C18 1.406(4)
C18 C19 1.379(4)
C18 C25 1.520(4)
C19 C20 1.375(4)
N20 C20 1.350(3)
C21 C23 1.528(4)
C21 C24 1.528(4)
C21 C22 1.541(4)
C25 C27 1.525(4)
C25 C26 1.529(4)
C25 C28 1.543(4)
C31 C32 1.373(4)
C31 C36 1.405(4)
C32 C33 1.393(5)
C33 C34 1.390(6)
C34 C35 1.373(5)
C34 C37 1.524(6)
C35 C36 1.381(5)
